data_2019337
loop_
_publ_author_name
'McKinney, J. D.'
'Agarwal, S. C.'
'Padgett, W. T.'
'Lambert, G. R.'
'Singh, P.'
'Nesnow, S.'

_publ_section_title
;
 3,5-Dinitro-4-(4-trifluoromethylphenoxy)toluene, Conformationally Related
 to Thyroid Hormones
;
_journal_issue 3
_journal_name_full 'Acta Crystallographica Section C Crystal Structure Communications'
_journal_page_first 428
_journal_paper_doi 10.1107/S0108270194005305
_journal_volume 51
_journal_year 1995
_chemical_formula_moiety 'C14 H9 F3 N2 O5'
_chemical_formula_sum 'C14 H9 F3 N2 O5'
_chemical_formula_weight 342.24
_space_group_IT_number 14
_symmetry_cell_setting monoclinic
_symmetry_space_group_name_Hall '-P 2ybc'
_symmetry_space_group_name_H-M 'P 1 21/c 1'
_atom_type_scat_source IntTabIV
_cell_angle_alpha 90.
_cell_angle_beta 109.8(3)
_cell_angle_gamma 90.
_cell_formula_units_Z 4
_cell_length_a 12.397(5)
_cell_length_b 8.277(4)
_cell_length_c 15.169(6)
_cell_measurement_reflns_used 15
_cell_measurement_temperature 298
_cell_measurement_theta_max 10
_cell_measurement_theta_min 8
_cell_volume 1464(3)
_diffrn_measurement_device 'Siemens R3m/\m'
_diffrn_measurement_method \w
_diffrn_radiation_type MoK\a
_diffrn_radiation_wavelength 0.71073
_diffrn_reflns_av_R_equivalents 0.015
_diffrn_reflns_limit_h_max 15
_diffrn_reflns_limit_h_min -16
_diffrn_reflns_limit_k_max 11
_diffrn_reflns_limit_k_min 0
_diffrn_reflns_limit_l_max 20
_diffrn_reflns_limit_l_min 0
_diffrn_reflns_number 4059
_diffrn_reflns_theta_max 29
_diffrn_standards_decay_% 1.6
_diffrn_standards_interval_count 48
_diffrn_standards_number 2
_exptl_absorpt_coefficient_mu 0.14
_exptl_absorpt_correction_type none
_exptl_crystal_colour 'pale yellow'
_exptl_crystal_density_diffrn 1.55
_exptl_crystal_description plates
_exptl_crystal_size_max 0.50
_exptl_crystal_size_mid 0.24
_exptl_crystal_size_min 0.20
_refine_diff_density_max 0.29
_refine_diff_density_min -0.24
_refine_ls_extinction_coef 3.1E-6(6)
_refine_ls_extinction_method 'Zachariasen (1963)'
_refine_ls_goodness_of_fit_obs 2.0
_refine_ls_hydrogen_treatment refall
_refine_ls_number_parameters 245
_refine_ls_number_reflns 1653
_refine_ls_R_factor_obs 0.054
_refine_ls_shift/esd_max 0.6
_refine_ls_structure_factor_coef F
_refine_ls_weighting_details 'w = 1/[\s^2^(F) + 0.005F^2^]'
_refine_ls_weighting_scheme calc
_refine_ls_wR_factor_obs 0.069
_reflns_number_observed 1653
_reflns_number_total 3893
_reflns_observed_criterion F~o~>=6\s(F~o~)
_cod_data_source_file cr1115sup1.cif
_cod_data_source_block cr1115a
_cod_depositor_comments
;
The following automatic conversions were performed:

'_refine_ls_weighting_scheme' value '1/[\s^2^(F) + 0.005F^2^]' was
changed to 'calc'. New tag '_refine_ls_weighting_details' was
created. The value of the new tag was set to 'w = 1/[\s^2^(F) +
0.005F^2^]'.

Automatic conversion script
Id: cif_fix_values 3143 2015-03-26 13:38:13Z robertas 
;
_cod_original_cell_volume 1464.0(10)
_cod_database_code 2019337

loop_
_symmetry_equiv_pos_as_xyz
x,y,z
x,1/2-y,1/2+z
-x,-y,-z
-x,1/2+y,1/2-z

loop_
_atom_site_label
_atom_site_fract_x
_atom_site_fract_y
_atom_site_fract_z
_atom_site_U_iso_or_equiv
C(1) .5635(3) .8982(4) .1293(2) .0520(10)
C(2) .5652(3) .7310(4) .1248(2) .0540(10)
C(3) .4719(3) .6381(4) .1233(2) .0490(10)
C(4) .3704(3) .7086(4) .1224(2) .0440(10)
C(5) .3695(3) .8754(4) .1255(2) .0460(10)
C(6) .4623(3) .9693(4) .1301(2) .0520(10)
C(7) .6661(3) .9976(5) .1346(3) .071(2)
N(1) .4853(3) .4623(4) .1236(2) .0610(10)
O(1) .5622(3) .4085(4) .0993(3) .110(2)
O(2) .4226(3) .3782(3) .1504(2) .0810(10)
N(2) .2619(3) .9574(4) .1221(2) .0600(10)
O(3) .2648(3) 1.0441(4) .1867(2) .093(2)
O(4) .1781(2) .9342(4) .0537(2) .0870(10)
O(5) .2745(2) .6259(3) .1250(2) .0530(10)
C(8) .2128(3) .5324(4) .0476(2) .0440(10)
C(9) .2121(3) .5646(4) -.0422(2) .0520(10)
C(10) .1500(3) .4689(4) -.1150(3) .0530(10)
C(11) .0875(3) .3394(4) -.0990(3) .0500(10)
C(12) .0872(3) .3095(4) -.0090(3) .056(2)
C(13) .1505(3) .4072(4) .0653(2) .0540(10)
C(14) .0190(3) .2368(5) -.1785(3) .065(2)
F(1) -.0881(2) .2800(4) -.2147(2) .1140(10)
F(2) .0166(3) .0830(4) -.1546(2) .1180(10)
F(3) .0589(2) .2343(4) -.2491(2) .1100(10)
H(7A) .6341 1.1003 .1097 .090
H(7B) .7143 .9591 .1011 .090
H(7C) .7107 1.0093 .1998 .090
H(2) .625(2) .688(3) .1270(17) .039(8)
H(6) .447(3) 1.079(4) .135(2) .068(10)
H(9) .244(3) .653(4) -.056(2) .059(10)
H(10) .156(2) .484(3) -.1760(19) .037(8)
H(12) .037(3) .229(4) .001(2) .047(9)
H(13) .161(3) .395(6) .1362(19) .055(9)

loop_
_geom_angle_atom_site_label_1
_geom_angle_atom_site_label_2
_geom_angle_atom_site_label_3
_geom_angle
_geom_angle_publ_flag
C(2) C(1) C(6) 116.9(3) yes
C(6) C(1) C(7) 121.4(3) yes
C(2) C(3) C(4) 121.3(3) yes
C(4) C(3) N(1) 121.4(3) yes
C(3) C(4) O(5) 125.4(3) yes
C(4) C(5) C(6) 123.5(3) yes
C(6) C(5) N(2) 118.2(3) yes
C(3) N(1) O(1) 117.5(3) yes
O(1) N(1) O(2) 123.3(3) yes
C(5) N(2) O(4) 117.3(3) yes
C(4) O(5) C(8) 118.7(3) yes
O(5) C(8) C(13) 116.0(3) yes
C(8) C(9) C(10) 119.9(4) yes
C(10) C(11) C(12) 119.8(3) yes
C(12) C(11) C(14) 120.3(3) yes
C(8) C(13) C(12) 118.8(4) yes
C(11) C(14) F(2) 112.8(3) yes
C(11) C(14) F(3) 113.5(3) yes
F(2) C(14) F(3) 104.8(4) yes
C(2) C(1) C(7) 121.7(3) yes
C(1) C(2) C(3) 122.0(3) yes
C(2) C(3) N(1) 117.3(3) yes
C(3) C(4) C(5) 116.0(3) yes
C(5) C(4) O(5) 118.5(3) yes
C(4) C(5) N(2) 118.3(3) yes
C(1) C(6) C(5) 120.3(3) yes
C(3) N(1) O(2) 119.1(3) yes
C(5) N(2) O(3) 117.8(3) yes
O(3) N(2) O(4) 124.9(3) yes
O(5) C(8) C(9) 122.6(3) yes
C(9) C(8) C(13) 121.4(3) yes
C(9) C(10) C(11) 120.0(4) yes
C(10) C(11) C(14) 119.9(4) yes
C(11) C(12) C(13) 120.2(4) yes
C(11) C(14) F(1) 114.0(4) yes
F(1) C(14) F(2) 105.3(4) yes
F(1) C(14) F(3) 105.6(3) yes

loop_
_geom_bond_atom_site_label_1
_geom_bond_atom_site_label_2
_geom_bond_distance
_geom_bond_publ_flag
C(1) C(2) 1.386(5) yes
C(1) C(7) 1.493(6) yes
C(3) C(4) 1.384(5) yes
C(4) C(5) 1.382(4) yes
C(5) C(6) 1.371(5) yes
N(1) O(1) 1.217(5) yes
N(2) O(3) 1.206(5) yes
O(5) C(8) 1.398(4) yes
C(8) C(13) 1.372(5) yes
C(10) C(11) 1.391(5) yes
C(11) C(14) 1.484(5) yes
C(14) F(1) 1.304(4) yes
C(14) F(3) 1.324(6) yes
C(1) C(6) 1.390(5) yes
C(2) C(3) 1.383(5) yes
C(3) N(1) 1.464(4) yes
C(4) O(5) 1.384(4) yes
C(5) N(2) 1.481(5) yes
N(1) O(2) 1.212(5) yes
N(2) O(4) 1.210(4) yes
C(8) C(9) 1.385(5) yes
C(9) C(10) 1.366(5) yes
C(11) C(12) 1.390(6) yes
C(12) C(13) 1.393(5) yes
C(14) F(2) 1.327(5) yes
